data_4332227
loop_
_publ_author_name
'Gosiewska, Silvia'
'Cornelissen, Jeroen J. L. M.'
'Lutz, Martin'
'Spek, Anthony L.'
'van Koten, Gerard'
'Klein Gebbink, Robertus J. M.'

_publ_section_title
;
 Diastereopure Fe(II) and Zn(II) Complexes Derived from a
 TridentateN,N&#x2018;,N-Bis(methyl-l-prolinate)-Substituted Pyridine
 Ligand
;
_journal_issue 10
_journal_name_full 'Inorganic Chemistry'
_journal_page_first 4214
_journal_page_last 4227
_journal_paper_doi 10.1021/ic060134z
_journal_volume 45
_journal_year 2006
_chemical_absolute_configuration ad
_chemical_formula_moiety 'C19 H27 Cl2 Fe N3 O4'
_chemical_formula_sum 'C19 H27 Cl2 Fe N3 O4'
_chemical_formula_weight 488.19
_chemical_name_systematic
; 
 ? 
;
_space_group_IT_number 19
_symmetry_cell_setting orthorhombic
_symmetry_space_group_name_Hall 'P 2ac 2ab'
_symmetry_space_group_name_H-M 'P 21 21 21'
_atom_sites_solution_hydrogens difmap
_atom_sites_solution_primary heavy
_atom_sites_solution_secondary difmap
_audit_creation_method SHELXL-97
_cell_angle_alpha 90.00
_cell_angle_beta 90.00
_cell_angle_gamma 90.00
_cell_formula_units_Z 4
_cell_length_a 11.9312(1)
_cell_length_b 13.6044(1)
_cell_length_c 14.1521(1)
_cell_measurement_reflns_used 54610
_cell_measurement_temperature 150(2)
_cell_measurement_theta_max 27.48
_cell_measurement_theta_min 1.02
_cell_volume 2297.12(3)
_computing_cell_refinement HKL2000
_computing_data_collection 'Nonius COLLECT'
_computing_data_reduction 'HKL2000, SortAV'
_computing_structure_refinement 'SHELXL-97 (Sheldrick, 1997)'
_computing_structure_solution 'DIRDIF-97 (Beurskens et al., 1997)'
_diffrn_ambient_temperature 150(2)
_diffrn_measured_fraction_theta_full 0.998
_diffrn_measured_fraction_theta_max 0.998
_diffrn_measurement_device_type 'Nonius KappaCCD'
_diffrn_radiation_monochromator graphite
_diffrn_radiation_source 'rotating anode'
_diffrn_radiation_type MoK\a
_diffrn_radiation_wavelength 0.71073
_diffrn_reflns_av_R_equivalents 0.0425
_diffrn_reflns_av_sigmaI/netI 0.0240
_diffrn_reflns_limit_h_max 15
_diffrn_reflns_limit_h_min 0
_diffrn_reflns_limit_k_max 17
_diffrn_reflns_limit_k_min 0
_diffrn_reflns_limit_l_max 18
_diffrn_reflns_limit_l_min -18
_diffrn_reflns_number 42597
_diffrn_reflns_theta_full 27.47
_diffrn_reflns_theta_max 27.47
_diffrn_reflns_theta_min 2.23
_exptl_absorpt_coefficient_mu 0.918
_exptl_absorpt_correction_T_max 0.88
_exptl_absorpt_correction_T_min 0.79
_exptl_absorpt_correction_type multi-scan
_exptl_crystal_colour yellow
_exptl_crystal_density_diffrn 1.412
_exptl_crystal_density_method 'not measured'
_exptl_crystal_description block
_exptl_crystal_F_000 1016
_exptl_crystal_size_max 0.48
_exptl_crystal_size_mid 0.36
_exptl_crystal_size_min 0.27
_refine_diff_density_max 0.244
_refine_diff_density_min -0.233
_refine_diff_density_rms 0.036
_refine_ls_abs_structure_details 'Flack H D (1983), Acta Cryst. A39, 876-881'
_refine_ls_abs_structure_Flack -0.007(9)
_refine_ls_extinction_method none
_refine_ls_goodness_of_fit_ref 1.025
_refine_ls_hydrogen_treatment constr
_refine_ls_matrix_type full
_refine_ls_number_parameters 265
_refine_ls_number_reflns 5260
_refine_ls_number_restraints 0
_refine_ls_restrained_S_all 1.025
_refine_ls_R_factor_all 0.0266
_refine_ls_R_factor_gt 0.0231
_refine_ls_shift/su_max 0.001
_refine_ls_shift/su_mean 0.000
_refine_ls_structure_factor_coef Fsqd
_refine_ls_weighting_details 'calc w=1/[\s^2^(Fo^2^)+(0.0288P)^2^+0.2962P] where P=(Fo^2^+2Fc^2^)/3'
_refine_ls_weighting_scheme calc
_refine_ls_wR_factor_gt 0.0537
_refine_ls_wR_factor_ref 0.0554
_reflns_number_gt 4878
_reflns_number_total 5260
_reflns_threshold_expression I>2\s(I)
_cod_data_source_file ic060134zsup1.cif
_cod_data_source_block s2768a
_cod_database_code 4332227

loop_
_symmetry_equiv_pos_as_xyz
'x, y, z'
'-x+1/2, -y, z+1/2'
'x+1/2, -y+1/2, -z'
'-x, y+1/2, -z+1/2'

loop_
_atom_site_label
_atom_site_type_symbol
_atom_site_fract_x
_atom_site_fract_y
_atom_site_fract_z
_atom_site_U_iso_or_equiv
_atom_site_adp_type
_atom_site_occupancy
_atom_site_symmetry_multiplicity
_atom_site_calc_flag
_atom_site_refinement_flags
_atom_site_disorder_assembly
_atom_site_disorder_group
Fe1 Fe 0.487635(18) 0.204098(15) 0.377903(15) 0.02641(6) Uani 1 1 d . . .
Cl1 Cl 0.31473(3) 0.13503(3) 0.36405(3) 0.03761(10) Uani 1 1 d . . .
Cl2 Cl 0.52471(4) 0.36764(3) 0.39630(3) 0.03680(10) Uani 1 1 d . . .
O1 O 0.53129(10) 0.14387(10) 0.00948(8) 0.0383(3) Uani 1 1 d . . .
O2 O 0.34563(10) 0.11983(10) 0.01805(8) 0.0420(3) Uani 1 1 d . . .
O3 O 0.57154(13) 0.15843(9) 0.74139(8) 0.0445(3) Uani 1 1 d . . .
O4 O 0.53991(10) 0.32004(8) 0.74658(8) 0.0373(3) Uani 1 1 d . . .
N1 N 0.62872(10) 0.11497(9) 0.37406(9) 0.0227(2) Uani 1 1 d . . .
N2 N 0.53065(11) 0.18516(9) 0.21125(8) 0.0255(3) Uani 1 1 d . . .
N3 N 0.52619(11) 0.16414(9) 0.54066(8) 0.0239(3) Uani 1 1 d . . .
C2 C 0.66163(13) 0.07316(11) 0.29245(10) 0.0254(3) Uani 1 1 d . . .
C3 C 0.75802(15) 0.01668(12) 0.28844(12) 0.0325(4) Uani 1 1 d . . .
H3 H 0.7814 -0.0116 0.2303 0.039 Uiso 1 1 calc R . .
C4 C 0.82004(14) 0.00186(12) 0.36996(12) 0.0336(3) Uani 1 1 d . . .
H4 H 0.8857 -0.0376 0.3684 0.040 Uiso 1 1 calc R . .
C5 C 0.78568(14) 0.04504(12) 0.45366(11) 0.0295(3) Uani 1 1 d . . .
H5 H 0.8271 0.0356 0.5103 0.035 Uiso 1 1 calc R . .
C6 C 0.68941(13) 0.10240(11) 0.45323(10) 0.0241(3) Uani 1 1 d . . .
C7 C 0.58444(14) 0.08764(12) 0.20933(11) 0.0289(3) Uani 1 1 d . . .
H7A H 0.6277 0.0806 0.1500 0.035 Uiso 1 1 calc R . .
H7B H 0.5259 0.0361 0.2101 0.035 Uiso 1 1 calc R . .
C8 C 0.60725(15) 0.26608(12) 0.18056(11) 0.0335(4) Uani 1 1 d . . .
H8A H 0.6620 0.2419 0.1334 0.040 Uiso 1 1 calc R . .
H8B H 0.6486 0.2934 0.2352 0.040 Uiso 1 1 calc R . .
C9 C 0.52997(18) 0.34394(12) 0.13698(13) 0.0471(5) Uani 1 1 d . . .
H9A H 0.5368 0.4071 0.1713 0.057 Uiso 1 1 calc R . .
H9B H 0.5490 0.3549 0.0697 0.057 Uiso 1 1 calc R . .
C10 C 0.41167(17) 0.30265(15) 0.14645(12) 0.0470(5) Uani 1 1 d . . .
H10A H 0.3652 0.3204 0.0910 0.056 Uiso 1 1 calc R . .
H10B H 0.3748 0.3273 0.2045 0.056 Uiso 1 1 calc R . .
C11 C 0.42993(14) 0.19178(14) 0.15161(11) 0.0330(4) Uani 1 1 d . . .
H11 H 0.3650 0.1597 0.1840 0.040 Uiso 1 1 calc R . .
C12 C 0.44427(14) 0.14913(12) 0.05221(11) 0.0309(4) Uani 1 1 d . . .
C13 C 0.34956(18) 0.07644(17) -0.07551(14) 0.0515(5) Uani 1 1 d . . .
H13A H 0.3844 0.1228 -0.1196 0.077 Uiso 1 1 calc R . .
H13B H 0.2732 0.0615 -0.0967 0.077 Uiso 1 1 calc R . .
H13C H 0.3937 0.0157 -0.0735 0.077 Uiso 1 1 calc R . .
C14 C 0.64903(13) 0.15822(12) 0.53886(10) 0.0269(3) Uani 1 1 d . . .
H14A H 0.6758 0.1249 0.5968 0.032 Uiso 1 1 calc R . .
H14B H 0.6808 0.2254 0.5380 0.032 Uiso 1 1 calc R . .
C15 C 0.47143(14) 0.06864(11) 0.56432(11) 0.0298(3) Uani 1 1 d . . .
H15A H 0.5207 0.0286 0.6054 0.036 Uiso 1 1 calc R . .
H15B H 0.4550 0.0309 0.5061 0.036 Uiso 1 1 calc R . .
C16 C 0.36242(14) 0.09514(13) 0.61620(13) 0.0390(4) Uani 1 1 d . . .
H16A H 0.2965 0.0681 0.5825 0.047 Uiso 1 1 calc R . .
H16B H 0.3631 0.0691 0.6815 0.047 Uiso 1 1 calc R . .
C17 C 0.35968(13) 0.20781(13) 0.61649(12) 0.0371(4) Uani 1 1 d . . .
H17A H 0.3158 0.2331 0.5623 0.045 Uiso 1 1 calc R . .
H17B H 0.3264 0.2330 0.6758 0.045 Uiso 1 1 calc R . .
C18 C 0.48266(13) 0.23795(11) 0.60831(10) 0.0283(3) Uani 1 1 d . . .
H18 H 0.4893 0.3057 0.5816 0.034 Uiso 1 1 calc R . .
C19 C 0.53740(14) 0.23250(11) 0.70514(10) 0.0283(3) Uani 1 1 d . . .
C20 C 0.5925(2) 0.32196(16) 0.83944(13) 0.0519(5) Uani 1 1 d . . .
H20A H 0.5441 0.2882 0.8851 0.078 Uiso 0.63(3) 1 calc PR A 1
H20B H 0.6034 0.3903 0.8593 0.078 Uiso 0.63(3) 1 calc PR A 1
H20C H 0.6652 0.2886 0.8364 0.078 Uiso 0.63(3) 1 calc PR A 1
H20D H 0.5988 0.2547 0.8638 0.078 Uiso 0.37(3) 1 calc PR A 2
H20E H 0.5466 0.3613 0.8827 0.078 Uiso 0.37(3) 1 calc PR A 2
H20F H 0.6673 0.3511 0.8344 0.078 Uiso 0.37(3) 1 calc PR A 2

loop_
_atom_site_aniso_label
_atom_site_aniso_U_11
_atom_site_aniso_U_22
_atom_site_aniso_U_33
_atom_site_aniso_U_23
_atom_site_aniso_U_13
_atom_site_aniso_U_12
Fe1 0.02886(11) 0.02609(11) 0.02429(10) 0.00060(8) 0.00080(9) 0.00493(9)
Cl1 0.0317(2) 0.0512(3) 0.0300(2) -0.00200(19) 0.00184(16) -0.00469(18)
Cl2 0.0585(3) 0.02459(18) 0.02737(18) 0.00080(14) 0.00304(17) 0.00398(18)
O1 0.0359(7) 0.0541(8) 0.0247(5) -0.0041(5) 0.0019(5) 0.0004(6)
O2 0.0365(7) 0.0574(8) 0.0321(6) -0.0064(6) -0.0044(5) -0.0022(6)
O3 0.0756(9) 0.0329(7) 0.0251(6) 0.0000(5) -0.0059(6) 0.0187(6)
O4 0.0530(8) 0.0297(6) 0.0292(6) -0.0037(5) -0.0049(5) 0.0061(5)
N1 0.0265(6) 0.0207(6) 0.0210(6) -0.0008(5) 0.0000(5) -0.0001(5)
N2 0.0296(7) 0.0256(6) 0.0212(6) 0.0007(5) -0.0016(5) 0.0023(6)
N3 0.0291(7) 0.0228(6) 0.0199(6) 0.0005(4) 0.0031(5) 0.0020(5)
C2 0.0319(8) 0.0213(7) 0.0230(7) -0.0006(6) 0.0009(6) 0.0003(6)
C3 0.0391(9) 0.0304(9) 0.0281(8) -0.0052(7) 0.0032(7) 0.0068(7)
C4 0.0323(8) 0.0339(8) 0.0348(9) -0.0036(8) -0.0006(8) 0.0099(7)
C5 0.0313(8) 0.0302(8) 0.0268(8) 0.0006(6) -0.0039(6) 0.0038(7)
C6 0.0269(8) 0.0231(7) 0.0224(7) 0.0005(6) 0.0001(6) -0.0025(6)
C7 0.0362(9) 0.0273(8) 0.0231(7) -0.0046(6) -0.0035(6) 0.0021(7)
C8 0.0449(10) 0.0293(9) 0.0265(8) 0.0009(7) 0.0064(7) -0.0033(7)
C9 0.0823(14) 0.0282(9) 0.0308(9) 0.0016(7) -0.0063(10) 0.0068(9)
C10 0.0615(12) 0.0515(11) 0.0282(9) -0.0032(9) -0.0081(8) 0.0284(10)
C11 0.0303(8) 0.0456(10) 0.0233(7) 0.0011(7) -0.0010(6) 0.0050(8)
C12 0.0341(9) 0.0325(9) 0.0261(8) 0.0028(7) -0.0057(7) 0.0018(7)
C13 0.0521(12) 0.0651(14) 0.0374(10) -0.0145(10) -0.0117(9) -0.0072(10)
C14 0.0315(8) 0.0301(8) 0.0193(7) -0.0009(6) -0.0016(6) 0.0005(6)
C15 0.0345(8) 0.0268(8) 0.0280(7) 0.0010(6) 0.0012(6) 0.0003(7)
C16 0.0360(9) 0.0460(10) 0.0351(9) 0.0007(8) 0.0079(8) -0.0025(7)
C17 0.0350(8) 0.0467(10) 0.0296(8) -0.0007(8) 0.0012(7) 0.0132(7)
C18 0.0396(8) 0.0234(7) 0.0219(7) 0.0011(5) 0.0009(7) 0.0092(6)
C19 0.0342(9) 0.0272(8) 0.0236(7) -0.0004(6) 0.0066(6) 0.0069(6)
C20 0.0768(15) 0.0463(11) 0.0327(9) -0.0091(8) -0.0149(9) 0.0031(10)

loop_
_atom_type_symbol
_atom_type_description
_atom_type_scat_dispersion_real
_atom_type_scat_dispersion_imag
_atom_type_scat_source
C C 0.0033 0.0016 'International Tables Vol C Tables 4.2.6.8 and 6.1.1.4'
H H 0.0000 0.0000 'International Tables Vol C Tables 4.2.6.8 and 6.1.1.4'
Cl Cl 0.1484 0.1585 'International Tables Vol C Tables 4.2.6.8 and 6.1.1.4'
Fe Fe 0.3463 0.8444 'International Tables Vol C Tables 4.2.6.8 and 6.1.1.4'
N N 0.0061 0.0033 'International Tables Vol C Tables 4.2.6.8 and 6.1.1.4'
O O 0.0106 0.0060 'International Tables Vol C Tables 4.2.6.8 and 6.1.1.4'

loop_
_geom_angle_atom_site_label_1
_geom_angle_atom_site_label_2
_geom_angle_atom_site_label_3
_geom_angle
N1 Fe1 Cl1 119.46(3)
N1 Fe1 Cl2 114.53(4)
Cl1 Fe1 Cl2 126.004(19)
N1 Fe1 N3 74.84(5)
Cl1 Fe1 N3 99.33(3)
Cl2 Fe1 N3 94.23(3)
N1 Fe1 N2 74.99(5)
Cl1 Fe1 N2 93.68(3)
Cl2 Fe1 N2 99.98(3)
N3 Fe1 N2 149.77(4)
C12 O2 C13 115.10(14)
C19 O4 C20 115.10(13)
C6 N1 C2 120.27(12)
C6 N1 Fe1 119.28(10)
C2 N1 Fe1 120.40(10)
C11 N2 C7 113.59(12)
C11 N2 C8 106.71(12)
C7 N2 C8 113.03(13)
C11 N2 Fe1 112.22(9)
C7 N2 Fe1 101.86(8)
C8 N2 Fe1 109.47(9)
C14 N3 C18 113.47(12)
C14 N3 C15 113.16(12)
C18 N3 C15 106.96(11)
C14 N3 Fe1 100.73(8)
C18 N3 Fe1 113.44(8)
C15 N3 Fe1 109.10(9)
N1 C2 C3 120.80(14)
N1 C2 C7 115.87(13)
C3 C2 C7 123.25(14)
C2 C3 C4 119.37(15)
C2 C3 H3 120.3
C4 C3 H3 120.3
C5 C4 C3 119.51(14)
C5 C4 H4 120.2
C3 C4 H4 120.2
C4 C5 C6 118.67(14)
C4 C5 H5 120.7
C6 C5 H5 120.7
N1 C6 C5 121.36(13)
N1 C6 C14 115.67(13)
C5 C6 C14 122.91(13)
N2 C7 C2 111.68(12)
N2 C7 H7A 109.3
C2 C7 H7A 109.3
N2 C7 H7B 109.3
C2 C7 H7B 109.3
H7A C7 H7B 107.9
N2 C8 C9 104.94(15)
N2 C8 H8A 110.8
C9 C8 H8A 110.8
N2 C8 H8B 110.8
C9 C8 H8B 110.8
H8A C8 H8B 108.8
C10 C9 C8 105.47(14)
C10 C9 H9A 110.6
C8 C9 H9A 110.6
C10 C9 H9B 110.6
C8 C9 H9B 110.6
H9A C9 H9B 108.8
C9 C10 C11 103.66(14)
C9 C10 H10A 111.0
C11 C10 H10A 111.0
C9 C10 H10B 111.0
C11 C10 H10B 111.0
H10A C10 H10B 109.0
N2 C11 C10 101.81(14)
N2 C11 C12 114.36(13)
C10 C11 C12 110.28(14)
N2 C11 H11 110.0
C10 C11 H11 110.0
C12 C11 H11 110.0
O1 C12 O2 124.15(14)
O1 C12 C11 125.48(15)
O2 C12 C11 110.35(14)
O2 C13 H13A 109.5
O2 C13 H13B 109.5
H13A C13 H13B 109.5
O2 C13 H13C 109.5
H13A C13 H13C 109.5
H13B C13 H13C 109.5
N3 C14 C6 111.11(12)
N3 C14 H14A 109.4
C6 C14 H14A 109.4
N3 C14 H14B 109.4
C6 C14 H14B 109.4
H14A C14 H14B 108.0
N3 C15 C16 105.88(13)
N3 C15 H15A 110.6
C16 C15 H15A 110.6
N3 C15 H15B 110.6
C16 C15 H15B 110.6
H15A C15 H15B 108.7
C17 C16 C15 104.71(13)
C17 C16 H16A 110.8
C15 C16 H16A 110.8
C17 C16 H16B 110.8
C15 C16 H16B 110.8
H16A C16 H16B 108.9
C18 C17 C16 104.34(12)
C18 C17 H17A 110.9
C16 C17 H17A 110.9
C18 C17 H17B 110.9
C16 C17 H17B 110.9
H17A C17 H17B 108.9
N3 C18 C19 113.51(12)
N3 C18 C17 101.75(12)
C19 C18 C17 109.35(12)
N3 C18 H18 110.6
C19 C18 H18 110.6
C17 C18 H18 110.6
O3 C19 O4 123.77(14)
O3 C19 C18 124.85(14)
O4 C19 C18 111.35(12)
O4 C20 H20A 109.5
O4 C20 H20B 109.5
O4 C20 H20C 109.5
O4 C20 H20D 109.5
O4 C20 H20E 109.5
H20D C20 H20E 109.5
O4 C20 H20F 109.5
H20D C20 H20F 109.5
H20E C20 H20F 109.5

loop_
_geom_bond_atom_site_label_1
_geom_bond_atom_site_label_2
_geom_bond_distance
Fe1 N1 2.0752(12)
Fe1 Cl1 2.2754(5)
Fe1 Cl2 2.2833(4)
Fe1 N3 2.4109(12)
Fe1 N2 2.4274(12)
O1 C12 1.204(2)
O2 C12 1.333(2)
O2 C13 1.450(2)
O3 C19 1.2018(18)
O4 C19 1.3278(18)
O4 C20 1.456(2)
N1 C6 1.3450(18)
N1 C2 1.3459(19)
N2 C11 1.471(2)
N2 C7 1.474(2)
N2 C8 1.495(2)
N3 C14 1.468(2)
N3 C18 1.4815(18)
N3 C15 1.492(2)
C2 C3 1.384(2)
C2 C7 1.507(2)
C3 C4 1.385(2)
C3 H3 0.9500
C4 C5 1.384(2)
C4 H4 0.9500
C5 C6 1.389(2)
C5 H5 0.9500
C6 C14 1.509(2)
C7 H7A 0.9900
C7 H7B 0.9900
C8 C9 1.534(2)
C8 H8A 0.9900
C8 H8B 0.9900
C9 C10 1.525(3)
C9 H9A 0.9900
C9 H9B 0.9900
C10 C11 1.526(3)
C10 H10A 0.9900
C10 H10B 0.9900
C11 C12 1.531(2)
C11 H11 1.0000
C13 H13A 0.9800
C13 H13B 0.9800
C13 H13C 0.9800
C14 H14A 0.9900
C14 H14B 0.9900
C15 C16 1.536(2)
C15 H15A 0.9900
C15 H15B 0.9900
C16 C17 1.533(3)
C16 H16A 0.9900
C16 H16B 0.9900
C17 C18 1.528(2)
C17 H17A 0.9900
C17 H17B 0.9900
C18 C19 1.520(2)
C18 H18 1.0000
C20 H20A 0.9800
C20 H20B 0.9800
C20 H20C 0.9800
C20 H20D 0.9800
C20 H20E 0.9800
C20 H20F 0.9800

loop_
_geom_torsion_atom_site_label_1
_geom_torsion_atom_site_label_2
_geom_torsion_atom_site_label_3
_geom_torsion_atom_site_label_4
_geom_torsion
Cl1 Fe1 N1 C6 -110.57(10)
Cl2 Fe1 N1 C6 69.45(11)
N3 Fe1 N1 C6 -18.28(10)
N2 Fe1 N1 C6 163.74(12)
Cl1 Fe1 N1 C2 71.93(11)
Cl2 Fe1 N1 C2 -108.04(10)
N3 Fe1 N1 C2 164.23(12)
N2 Fe1 N1 C2 -13.75(10)
N1 Fe1 N2 C11 150.89(11)
Cl1 Fe1 N2 C11 31.35(10)
Cl2 Fe1 N2 C11 -96.20(10)
N3 Fe1 N2 C11 147.01(10)
N1 Fe1 N2 C7 29.06(9)
Cl1 Fe1 N2 C7 -90.49(9)
Cl2 Fe1 N2 C7 141.97(8)
N3 Fe1 N2 C7 25.17(14)
N1 Fe1 N2 C8 -90.82(11)
Cl1 Fe1 N2 C8 149.63(10)
Cl2 Fe1 N2 C8 22.09(10)
N3 Fe1 N2 C8 -94.71(12)
N1 Fe1 N3 C14 33.20(9)
Cl1 Fe1 N3 C14 151.36(8)
Cl2 Fe1 N3 C14 -81.09(9)
N2 Fe1 N3 C14 37.08(13)
N1 Fe1 N3 C18 154.80(11)
Cl1 Fe1 N3 C18 -87.04(10)
Cl2 Fe1 N3 C18 40.51(10)
N2 Fe1 N3 C18 158.68(10)
N1 Fe1 N3 C15 -86.09(10)
Cl1 Fe1 N3 C15 32.07(9)
Cl2 Fe1 N3 C15 159.62(9)
N2 Fe1 N3 C15 -82.21(13)
C6 N1 C2 C3 0.0(2)
Fe1 N1 C2 C3 177.50(12)
C6 N1 C2 C7 176.98(13)
Fe1 N1 C2 C7 -5.56(18)
N1 C2 C3 C4 1.1(2)
C7 C2 C3 C4 -175.61(16)
C2 C3 C4 C5 -1.1(3)
C3 C4 C5 C6 -0.1(3)
C2 N1 C6 C5 -1.2(2)
Fe1 N1 C6 C5 -178.71(12)
C2 N1 C6 C14 175.98(13)
Fe1 N1 C6 C14 -1.52(17)
C4 C5 C6 N1 1.2(2)
C4 C5 C6 C14 -175.76(15)
C11 N2 C7 C2 -161.42(13)
C8 N2 C7 C2 76.81(16)
Fe1 N2 C7 C2 -40.53(14)
N1 C2 C7 N2 35.07(19)
C3 C2 C7 N2 -148.06(15)
C11 N2 C8 C9 25.08(16)
C7 N2 C8 C9 150.65(13)
Fe1 N2 C8 C9 -96.58(12)
N2 C8 C9 C10 0.58(17)
C8 C9 C10 C11 -24.70(18)
C7 N2 C11 C10 -165.69(13)
C8 N2 C11 C10 -40.46(16)
Fe1 N2 C11 C10 79.44(13)
C7 N2 C11 C12 -46.78(18)
C8 N2 C11 C12 78.45(17)
Fe1 N2 C11 C12 -161.65(11)
C9 C10 C11 N2 39.74(16)
C9 C10 C11 C12 -82.03(17)
C13 O2 C12 O1 2.2(3)
C13 O2 C12 C11 -178.98(15)
N2 C11 C12 O1 -27.3(2)
C10 C11 C12 O1 86.8(2)
N2 C11 C12 O2 153.94(14)
C10 C11 C12 O2 -92.05(18)
C18 N3 C14 C6 -165.52(12)
C15 N3 C14 C6 72.37(15)
Fe1 N3 C14 C6 -43.94(13)
N1 C6 C14 N3 35.32(18)
C5 C6 C14 N3 -147.54(15)
C14 N3 C15 C16 149.08(13)
C18 N3 C15 C16 23.40(16)
Fe1 N3 C15 C16 -99.67(12)
N3 C15 C16 C17 1.66(17)
C15 C16 C17 C18 -25.03(17)
C14 N3 C18 C19 -46.87(17)
C15 N3 C18 C19 78.62(16)
Fe1 N3 C18 C19 -161.05(10)
C14 N3 C18 C17 -164.23(12)
C15 N3 C18 C17 -38.73(14)
Fe1 N3 C18 C17 81.59(12)
C16 C17 C18 N3 38.98(15)
C16 C17 C18 C19 -81.34(15)
C20 O4 C19 O3 2.7(2)
C20 O4 C19 C18 -179.21(15)
N3 C18 C19 O3 -31.8(2)
C17 C18 C19 O3 81.0(2)
N3 C18 C19 O4 150.08(13)
C17 C18 C19 O4 -97.08(16)
